data_2101599
loop_
_publ_author_name
'Ibberson, R. M.'
'Prager, M.'

_publ_section_title
;
 The <i>ab initio</i> crystal structure determination of
 vapour-deposited methyl fluoride by high-resolution neutron powder
 diffraction
;
_journal_issue 5
_journal_name_full 'Acta Crystallographica Section B'
_journal_page_first 892
_journal_page_last 895
_journal_paper_doi 10.1107/S010876819600599X
_journal_volume 52
_journal_year 1996
_chemical_formula_sum 'C D3 F'
_space_group_IT_number 14
_space_group_name_Hall '-P 2yn'
_space_group_name_H-M_alt 'P 1 21/n 1'
_symmetry_cell_setting monoclinic
_symmetry_space_group_name_Hall '-P 2yn'
_symmetry_space_group_name_H-M 'P 1 21/n 1'
_cell_angle_alpha 90.0
_cell_angle_beta 101.8420(10)
_cell_angle_gamma 90.0
_cell_formula_units_Z 4
_cell_length_a 6.43730(10)
_cell_length_b 7.50230(10)
_cell_length_c 3.9598(2)
_cell_volume 187.167(10)
_diffrn_radiation_probe neutron
_diffrn_radiation_type neutron
_exptl_crystal_density_diffrn 1.313
_cod_data_source_file an0529.cif
_cod_data_source_block an0529a
_cod_original_cell_volume 187.16
_cod_original_formula_sum 'C1 D3 F1'
_cod_database_code 2101599

loop_
_space_group_symop_id
_space_group_symop_operation_xyz
1 x,y,z
2 -x+1/2,y+1/2,-z+1/2
3 -x,-y,-z
4 x+1/2,-y+1/2,z+1/2

loop_
_atom_site_label
_atom_site_fract_x
_atom_site_fract_y
_atom_site_fract_z
_atom_site_U_iso_or_equiv
C .7310(4) .15010(10) .8553(7) .0090(10)
F .6923(4) .3103(3) 1.0125(6) .0020(10)
D(1) .8495(6) .1714(5) .7024(8) .0240(10)
D(2) .5876(6) .0987(6) .7026(9) .0360(10)
D(3) .7914(6) .0594(4) 1.0590(7) .0190(10)
